data_2224940
loop_
_publ_author_name
'Toumi Akriche, Samah'
'Rzaigui, Mohamed'
'Elothman, Zeid Abdellah'
'Mahfouz, Refaat Mohamed'

_publ_section_title
;
 Bis(2-amino-3-nitropyridinium) dihydrogendiphosphate
;
_journal_coeditor_code DN2529
_journal_issue 2
_journal_name_full 'Acta Crystallographica Section E'
_journal_page_first o358
_journal_paper_doi 10.1107/S1600536810000942
_journal_volume 66
_journal_year 2010
_chemical_formula_iupac '2C5 H6 N3 O2 +, H2 O7 P2 2-'
_chemical_formula_moiety '2(C5 H6 N3 O2 +), H2 O7 P2 2-'
_chemical_formula_sum 'C10 H14 N6 O11 P2'
_chemical_formula_weight 456.21
_chemical_name_systematic
;
Bis(2-amino-3-nitropyridinium) dihydrogendiphosphate
;
_space_group_IT_number 29
_symmetry_cell_setting orthorhombic
_symmetry_space_group_name_Hall 'P 2c -2ac'
_symmetry_space_group_name_H-M 'P c a 21'
_atom_sites_solution_hydrogens geom
_atom_sites_solution_primary direct
_atom_sites_solution_secondary difmap
_audit_creation_method SHELXL-97
_cell_angle_alpha 90.00
_cell_angle_beta 90.00
_cell_angle_gamma 90.00
_cell_formula_units_Z 4
_cell_length_a 34.250(5)
_cell_length_b 5.763(2)
_cell_length_c 8.991(3)
_cell_measurement_reflns_used 25
_cell_measurement_temperature 298
_cell_measurement_theta_max 12
_cell_measurement_theta_min 10
_cell_volume 1774.7(9)
_computing_cell_refinement 'CAD-4 EXPRESS (Enraf--Nonius, 1994)'
_computing_data_collection 'CAD-4 EXPRESS (Enraf--Nonius, 1994)'
_computing_data_reduction 'XCAD4 (Harms & Wocadlo, 1995)'
_computing_molecular_graphics 'ORTEP-3 for Windows (Farrugia, 1997) and DIAMOND (Brandenburg & Putz, 2005)'
_computing_publication_material 'WinGX (Farrugia, 1999)'
_computing_structure_refinement 'SHELXL97 (Sheldrick, 2008)'
_computing_structure_solution 'SHELXS97 (Sheldrick, 2008)'
_diffrn_ambient_temperature 298
_diffrn_measured_fraction_theta_full 0.998
_diffrn_measured_fraction_theta_max 0.998
_diffrn_measurement_device '\k-geometry diffractometer'
_diffrn_measurement_device_type 'Enraf--Nonius CAD-4'
_diffrn_measurement_method 'non-profiled \w'
_diffrn_radiation_monochromator graphite
_diffrn_radiation_source 'fine-focus sealed tube'
_diffrn_radiation_type MoK\a
_diffrn_radiation_wavelength 0.71073
_diffrn_reflns_av_R_equivalents 0.0077
_diffrn_reflns_av_sigmaI/netI 0.0194
_diffrn_reflns_limit_h_max 0
_diffrn_reflns_limit_h_min -48
_diffrn_reflns_limit_k_max 8
_diffrn_reflns_limit_k_min 0
_diffrn_reflns_limit_l_max 0
_diffrn_reflns_limit_l_min -12
_diffrn_reflns_number 2726
_diffrn_reflns_theta_full 29.97
_diffrn_reflns_theta_max 29.97
_diffrn_reflns_theta_min 3.29
_diffrn_standards_decay_% 3
_diffrn_standards_interval_time 120
_diffrn_standards_number 2
_exptl_absorpt_coefficient_mu 0.320
_exptl_absorpt_correction_type none
_exptl_crystal_colour yellow
_exptl_crystal_density_diffrn 1.707
_exptl_crystal_density_method 'not measured'
_exptl_crystal_description prism
_exptl_crystal_F_000 936
_exptl_crystal_size_max 0.29
_exptl_crystal_size_mid 0.25
_exptl_crystal_size_min 0.19
_refine_diff_density_max 0.526
_refine_diff_density_min -0.277
_refine_ls_abs_structure_details 'Flack (1983)'
_refine_ls_abs_structure_Flack -0.15(11)
_refine_ls_extinction_coef 0.0192(12)
_refine_ls_extinction_expression Fc^*^=kFc[1+0.001xFc^2^\l^3^/sin(2\q)]^-1/4^
_refine_ls_extinction_method 'SHELXL97 (Sheldrick, 2008)'
_refine_ls_goodness_of_fit_ref 1.092
_refine_ls_hydrogen_treatment constr
_refine_ls_matrix_type full
_refine_ls_number_parameters 265
_refine_ls_number_reflns 2724
_refine_ls_number_restraints 1
_refine_ls_restrained_S_all 1.092
_refine_ls_R_factor_all 0.0543
_refine_ls_R_factor_gt 0.0331
_refine_ls_shift/su_max 0.001
_refine_ls_shift/su_mean 0.000
_refine_ls_structure_factor_coef Fsqd
_refine_ls_weighting_details 'calc w=1/[\s^2^(Fo^2^)+(0.0391P)^2^+0.7964P] where P=(Fo^2^+2Fc^2^)/3'
_refine_ls_weighting_scheme calc
_refine_ls_wR_factor_gt 0.0785
_refine_ls_wR_factor_ref 0.0906
_reflns_number_gt 2279
_reflns_number_total 2724
_reflns_threshold_expression I>2sigma(I)
_cod_data_source_file dn2529.cif
_cod_data_source_block I
_cod_original_cell_volume 1774.8(9)
_cod_database_code 2224940
_cod_database_fobs_code 2224940

loop_
_symmetry_equiv_pos_as_xyz
'x, y, z'
'-x, -y, z+1/2'
'-x+1/2, y, z+1/2'
'x+1/2, -y, z'

loop_
_atom_site_type_symbol
_atom_site_label
_atom_site_fract_x
_atom_site_fract_y
_atom_site_fract_z
_atom_site_U_iso_or_equiv
_atom_site_adp_type
_atom_site_calc_flag
_atom_site_refinement_flags
_atom_site_occupancy
_atom_site_disorder_assembly
_atom_site_disorder_group
P P1 0.05181(2) 0.76331(12) 0.64677(9) 0.02939(15) Uani d . 1 . .
P P2 0.06740(2) 0.49228(13) 0.38188(9) 0.02940(15) Uani d . 1 . .
O O1 0.02869(6) 0.6068(4) 0.7473(3) 0.0388(5) Uani d . 1 . .
O O2 0.03160(6) 1.0043(4) 0.6468(3) 0.0380(5) Uani d . 1 . .
H H2 0.0432 1.0916 0.5898 0.057 Uiso calc R 1 . .
O O3 0.09419(6) 0.7686(4) 0.6795(3) 0.0406(5) Uani d . 1 . .
O O4 0.04503(6) 0.6839(4) 0.4767(2) 0.0349(4) Uani d . 1 . .
O O5 0.06725(7) 0.2687(4) 0.4645(3) 0.0442(6) Uani d . 1 . .
O O6 0.10798(6) 0.5779(4) 0.3433(3) 0.0381(5) Uani d . 1 . .
O O7 0.04355(6) 0.4892(4) 0.2361(2) 0.0367(5) Uani d . 1 . .
H H7 0.0207 0.4592 0.2548 0.055 Uiso calc R 1 . .
O O8 0.17007(11) 0.0987(8) 1.2413(5) 0.0996(14) Uani d . 1 . .
O O9 0.17848(8) 0.4036(7) 1.1115(4) 0.0796(12) Uani d . 1 . .
O O10 0.17870(9) -0.0306(6) 0.8224(4) 0.0689(9) Uani d . 1 . .
O O11 0.23687(9) 0.0861(7) 0.8703(5) 0.0899(12) Uani d . 1 . .
N N1 0.07030(7) 0.3161(5) 0.9226(3) 0.0334(5) Uani d . 1 . .
H H1 0.0606 0.4078 0.8567 0.040 Uiso calc R 1 . .
N N2 0.12502(8) 0.5449(5) 0.9194(3) 0.0445(7) Uani d . 1 . .
H H2A 0.1139 0.6299 0.8532 0.053 Uiso calc R 1 . .
H H2B 0.1481 0.5788 0.9499 0.053 Uiso calc R 1 . .
N N3 0.15874(9) 0.2373(7) 1.1479(5) 0.0578(9) Uani d . 1 . .
N N4 0.16725(8) 0.4967(5) 0.5130(4) 0.0396(6) Uani d . 1 . .
H H4 0.1465 0.5191 0.4608 0.048 Uiso calc R 1 . .
N N5 0.13779(8) 0.1725(6) 0.6059(4) 0.0522(8) Uani d . 1 . .
H H5A 0.1184 0.1998 0.5479 0.063 Uiso calc R 1 . .
H H5B 0.1374 0.0536 0.6637 0.063 Uiso calc R 1 . .
N N6 0.20652(10) 0.1031(6) 0.8028(4) 0.0548(8) Uani d . 1 . .
C C1 0.04851(9) 0.1383(5) 0.9672(4) 0.0374(6) Uani d . 1 . .
H H1A 0.0236 0.1196 0.9281 0.045 Uiso calc R 1 . .
C C2 0.06201(11) -0.0169(6) 1.0689(4) 0.0450(8) Uani d . 1 . .
H H2C 0.0469 -0.1431 1.0978 0.054 Uiso calc R 1 . .
C C3 0.09860(10) 0.0180(6) 1.1278(4) 0.0453(8) Uani d . 1 . .
H H3 0.1084 -0.0843 1.1986 0.054 Uiso calc R 1 . .
C C4 0.12081(9) 0.2041(6) 1.0822(4) 0.0404(7) Uani d . 1 . .
C C5 0.10672(8) 0.3631(5) 0.9740(4) 0.0350(6) Uani d . 1 . .
C C6 0.19675(10) 0.6453(6) 0.4979(5) 0.0470(8) Uani d . 1 . .
H H6 0.1943 0.7678 0.4312 0.056 Uiso calc R 1 . .
C C7 0.23056(10) 0.6223(7) 0.5778(5) 0.0550(10) Uani d . 1 . .
H H7C 0.2512 0.7255 0.5652 0.066 Uiso calc R 1 . .
C C8 0.23302(9) 0.4406(7) 0.6779(4) 0.0511(9) Uani d . 1 . .
H H8 0.2554 0.4221 0.7352 0.061 Uiso calc R 1 . .
C C9 0.20255(9) 0.2872(6) 0.6933(4) 0.0417(7) Uani d . 1 . .
C C10 0.16813(9) 0.3125(6) 0.6061(4) 0.0389(7) Uani d . 1 . .

loop_
_atom_site_aniso_label
_atom_site_aniso_U_11
_atom_site_aniso_U_22
_atom_site_aniso_U_33
_atom_site_aniso_U_12
_atom_site_aniso_U_13
_atom_site_aniso_U_23
P1 0.0326(3) 0.0309(3) 0.0247(3) -0.0046(3) -0.0008(3) 0.0044(3)
P2 0.0323(3) 0.0269(3) 0.0291(3) -0.0007(3) 0.0004(3) 0.0045(3)
O1 0.0377(10) 0.0429(12) 0.0357(11) -0.0058(9) -0.0001(9) 0.0130(10)
O2 0.0473(11) 0.0334(10) 0.0333(11) -0.0004(9) 0.0047(10) 0.0004(11)
O3 0.0373(10) 0.0474(12) 0.0371(13) -0.0090(10) -0.0036(9) 0.0097(10)
O4 0.0379(10) 0.0374(10) 0.0293(10) 0.0054(9) -0.0045(9) 0.0000(9)
O5 0.0461(13) 0.0321(11) 0.0544(15) -0.0020(9) 0.0013(11) 0.0162(11)
O6 0.0336(10) 0.0412(11) 0.0394(12) -0.0049(9) 0.0003(9) 0.0102(10)
O7 0.0357(10) 0.0457(12) 0.0288(10) -0.0050(10) -0.0004(9) -0.0028(10)
O8 0.072(2) 0.126(3) 0.101(3) 0.007(2) -0.035(2) 0.058(3)
O9 0.0414(14) 0.108(3) 0.089(3) -0.0142(16) -0.0172(16) 0.035(2)
O10 0.0647(18) 0.073(2) 0.069(2) -0.0055(16) -0.0033(15) 0.0349(18)
O11 0.0635(19) 0.114(3) 0.092(3) 0.0031(19) -0.025(2) 0.045(3)
N1 0.0393(13) 0.0353(13) 0.0257(11) 0.0034(10) -0.0001(9) 0.0036(10)
N2 0.0426(14) 0.0462(16) 0.0447(17) -0.0056(12) -0.0057(12) 0.0137(13)
N3 0.0423(15) 0.079(2) 0.0518(17) 0.0116(17) -0.0067(16) 0.018(2)
N4 0.0325(11) 0.0423(14) 0.0440(15) 0.0013(11) -0.0029(11) 0.0083(13)
N5 0.0423(15) 0.0524(17) 0.062(2) -0.0119(13) -0.0101(15) 0.0222(16)
N6 0.0492(16) 0.066(2) 0.0494(18) 0.0083(16) 0.0005(15) 0.0154(17)
C1 0.0393(15) 0.0418(16) 0.0309(14) -0.0026(13) 0.0037(13) -0.0027(14)
C2 0.0549(19) 0.0353(16) 0.0447(18) -0.0021(15) 0.0087(16) 0.0062(15)
C3 0.0535(17) 0.0414(16) 0.0411(19) 0.0132(14) 0.0058(15) 0.0119(16)
C4 0.0373(15) 0.0488(18) 0.0350(16) 0.0079(13) -0.0004(13) 0.0054(15)
C5 0.0372(14) 0.0390(16) 0.0288(13) 0.0054(12) 0.0018(12) 0.0035(13)
C6 0.0419(17) 0.0463(18) 0.053(2) -0.0023(14) 0.0041(15) 0.0086(17)
C7 0.0374(17) 0.061(2) 0.066(3) -0.0102(16) 0.0042(18) 0.008(2)
C8 0.0303(14) 0.072(2) 0.051(2) 0.0006(16) -0.0028(15) 0.0070(19)
C9 0.0329(13) 0.0520(18) 0.0404(15) 0.0050(13) 0.0030(12) 0.0089(16)
C10 0.0345(14) 0.0408(16) 0.0412(16) 0.0024(13) 0.0042(13) 0.0041(13)

loop_
_atom_type_symbol
_atom_type_description
_atom_type_scat_dispersion_real
_atom_type_scat_dispersion_imag
_atom_type_scat_source
C C 0.0033 0.0016 'International Tables Vol C Tables 4.2.6.8 and 6.1.1.4'
H H 0.0000 0.0000 'International Tables Vol C Tables 4.2.6.8 and 6.1.1.4'
N N 0.0061 0.0033 'International Tables Vol C Tables 4.2.6.8 and 6.1.1.4'
O O 0.0106 0.0060 'International Tables Vol C Tables 4.2.6.8 and 6.1.1.4'
P P 0.1023 0.0942 'International Tables Vol C Tables 4.2.6.8 and 6.1.1.4'

loop_
_geom_angle_atom_site_label_1
_geom_angle_atom_site_label_2
_geom_angle_atom_site_label_3
_geom_angle_site_symmetry_1
_geom_angle_site_symmetry_3
_geom_angle
_geom_angle_publ_flag
O3 P1 O1 . . 114.15(13) ?
O3 P1 O2 . . 114.74(13) ?
O1 P1 O2 . . 107.60(13) ?
O3 P1 O4 . . 109.59(13) ?
O1 P1 O4 . . 108.93(14) ?
O2 P1 O4 . . 100.93(13) ?
O5 P2 O6 . . 113.55(13) ?
O5 P2 O7 . . 114.34(15) ?
O6 P2 O7 . . 107.14(13) ?
O5 P2 O4 . . 109.41(14) ?
O6 P2 O4 . . 109.76(13) ?
O7 P2 O4 . . 101.99(12) ?
P1 O2 H2 . . 109.5 ?
P2 O4 P1 . . 129.43(14) ?
P2 O7 H7 . . 109.5 ?
C1 N1 C5 . . 124.5(3) ?
C1 N1 H1 . . 117.7 ?
C5 N1 H1 . . 117.7 ?
C5 N2 H2A . . 120.0 ?
C5 N2 H2B . . 120.0 ?
H2A N2 H2B . . 120.0 ?
O9 N3 O8 . . 121.5(4) ?
O9 N3 C4 . . 119.7(3) ?
O8 N3 C4 . . 118.8(4) ?
C6 N4 C10 . . 123.4(3) ?
C6 N4 H4 . . 118.3 ?
C10 N4 H4 . . 118.3 ?
C10 N5 H5A . . 120.0 ?
C10 N5 H5B . . 120.0 ?
H5A N5 H5B . . 120.0 ?
O11 N6 O10 . . 122.7(4) ?
O11 N6 C9 . . 118.7(3) ?
O10 N6 C9 . . 118.6(3) ?
N1 C1 C2 . . 121.2(3) ?
N1 C1 H1A . . 119.4 ?
C2 C1 H1A . . 119.4 ?
C1 C2 C3 . . 118.2(3) ?
C1 C2 H2C . . 120.9 ?
C3 C2 H2C . . 120.9 ?
C2 C3 C4 . . 120.2(3) ?
C2 C3 H3 . . 119.9 ?
C4 C3 H3 . . 119.9 ?
C3 C4 C5 . . 121.2(3) ?
C3 C4 N3 . . 118.7(3) ?
C5 C4 N3 . . 120.1(3) ?
N2 C5 N1 . . 118.0(3) ?
N2 C5 C4 . . 127.4(3) ?
N1 C5 C4 . . 114.6(3) ?
N4 C6 C7 . . 121.7(4) ?
N4 C6 H6 . . 119.1 ?
C7 C6 H6 . . 119.1 ?
C6 C7 C8 . . 117.8(3) ?
C6 C7 H7C . . 121.1 ?
C8 C7 H7C . . 121.1 ?
C9 C8 C7 . . 120.4(3) ?
C9 C8 H8 . . 119.8 ?
C7 C8 H8 . . 119.8 ?
C8 C9 C10 . . 120.5(3) ?
C8 C9 N6 . . 117.8(3) ?
C10 C9 N6 . . 121.7(3) ?
N5 C10 N4 . . 117.6(3) ?
N5 C10 C9 . . 126.3(3) ?
N4 C10 C9 . . 116.1(3) ?

loop_
_geom_bond_atom_site_label_1
_geom_bond_atom_site_label_2
_geom_bond_site_symmetry_2
_geom_bond_distance
_geom_bond_publ_flag
P1 O3 . 1.481(2) ?
P1 O1 . 1.503(2) ?
P1 O2 . 1.552(2) ?
P1 O4 . 1.613(2) ?
P2 O5 . 1.487(2) ?
P2 O6 . 1.515(2) ?
P2 O7 . 1.545(2) ?
P2 O4 . 1.592(2) ?
O2 H2 . 0.8200 ?
O7 H7 . 0.8200 ?
O8 N3 . 1.222(5) ?
O9 N3 . 1.217(5) ?
O10 N6 . 1.238(4) ?
O11 N6 . 1.208(4) ?
N1 C1 . 1.330(4) ?
N1 C5 . 1.358(4) ?
N1 H1 . 0.8600 ?
N2 C5 . 1.316(4) ?
N2 H2A . 0.8600 ?
N2 H2B . 0.8600 ?
N3 C4 . 1.440(4) ?
N4 C6 . 1.331(4) ?
N4 C10 . 1.353(4) ?
N4 H4 . 0.8600 ?
N5 C10 . 1.316(4) ?
N5 H5A . 0.8600 ?
N5 H5B . 0.8600 ?
N6 C9 . 1.454(5) ?
C1 C2 . 1.360(5) ?
C1 H1A . 0.9300 ?
C2 C3 . 1.375(5) ?
C2 H2C . 0.9300 ?
C3 C4 . 1.377(5) ?
C3 H3 . 0.9300 ?
C4 C5 . 1.420(4) ?
C6 C7 . 1.369(5) ?
C6 H6 . 0.9300 ?
C7 C8 . 1.383(5) ?
C7 H7C . 0.9300 ?
C8 C9 . 1.375(5) ?
C8 H8 . 0.9300 ?
C9 C10 . 1.423(5) ?

loop_
_geom_hbond_atom_site_label_D
_geom_hbond_atom_site_label_H
_geom_hbond_atom_site_label_A
_geom_hbond_site_symmetry_A
_geom_hbond_distance_DH
_geom_hbond_distance_HA
_geom_hbond_distance_DA
_geom_hbond_angle_DHA
O2 H2 O5 1_565 0.82 1.73 2.549(3) 177.9
O7 H7 O1 2_564 0.82 1.73 2.537(3) 165.9
N1 H1 O1 . 0.86 1.87 2.706(3) 165.1
N2 H2A O3 . 0.86 1.88 2.726(4) 167.5
N2 H2B O9 . 0.86 2.05 2.645(4) 125.5
N4 H4 O6 . 0.86 1.72 2.582(4) 174.2
N5 H5A O5 . 0.86 1.95 2.786(4) 165.4
N5 H5B O10 . 0.86 2.07 2.669(5) 126.4
N5 H5B O3 1_545 0.86 2.22 2.843(4) 129.8
C2 H2C O7 1_546 0.93 2.46 3.280(4) 147.3
C3 H3 O6 1_546 0.93 2.34 3.208(4) 154.9
C8 H8 O9 3_554 0.93 2.52 3.097(4) 120.1

loop_
_geom_torsion_atom_site_label_1
_geom_torsion_atom_site_label_2
_geom_torsion_atom_site_label_3
_geom_torsion_atom_site_label_4
_geom_torsion_site_symmetry_1
_geom_torsion_site_symmetry_2
_geom_torsion_site_symmetry_3
_geom_torsion_site_symmetry_4
_geom_torsion
_geom_torsion_publ_flag
O5 P2 O4 P1 . . . . 53.0(2) ?
O6 P2 O4 P1 . . . . -72.2(2) ?
O7 P2 O4 P1 . . . . 174.45(18) ?
O3 P1 O4 P2 . . . . 39.2(2) ?
O1 P1 O4 P2 . . . . -86.3(2) ?
O2 P1 O4 P2 . . . . 160.61(18) ?
C5 N1 C1 C2 . . . . -1.3(5) ?
N1 C1 C2 C3 . . . . 1.6(5) ?
C1 C2 C3 C4 . . . . -0.9(5) ?
C2 C3 C4 C5 . . . . -0.1(5) ?
C2 C3 C4 N3 . . . . 179.0(4) ?
O9 N3 C4 C3 . . . . -178.4(4) ?
O8 N3 C4 C3 . . . . 0.5(6) ?
O9 N3 C4 C5 . . . . 0.7(6) ?
O8 N3 C4 C5 . . . . 179.6(4) ?
C1 N1 C5 N2 . . . . 179.7(3) ?
C1 N1 C5 C4 . . . . 0.2(4) ?
C3 C4 C5 N2 . . . . -179.0(3) ?
N3 C4 C5 N2 . . . . 1.9(6) ?
C3 C4 C5 N1 . . . . 0.4(5) ?
N3 C4 C5 N1 . . . . -178.7(3) ?
C10 N4 C6 C7 . . . . -0.5(6) ?
N4 C6 C7 C8 . . . . -1.1(6) ?
C6 C7 C8 C9 . . . . 1.2(6) ?
C7 C8 C9 C10 . . . . 0.2(6) ?
C7 C8 C9 N6 . . . . -178.6(4) ?
O11 N6 C9 C8 . . . . -3.4(6) ?
O10 N6 C9 C8 . . . . 177.0(4) ?
O11 N6 C9 C10 . . . . 177.8(4) ?
O10 N6 C9 C10 . . . . -1.8(5) ?
C6 N4 C10 N5 . . . . -176.9(4) ?
C6 N4 C10 C9 . . . . 1.9(5) ?
C8 C9 C10 N5 . . . . 177.0(4) ?
N6 C9 C10 N5 . . . . -4.2(6) ?
C8 C9 C10 N4 . . . . -1.7(5) ?
N6 C9 C10 N4 . . . . 177.1(3) ?
